data_7220907
loop_
_publ_author_name
'Das, Asish R.'
'Kausar, Nazia'
'Ghosh, Partha Pratim'
'Pal, Gargi'

_publ_section_title
;
 Graphene Oxide Nanosheets: A Highly Efficient and Reusable Carbocatalyst
 Catalyzes the Michael-Cyclization Reactions of 4-Hydroxycoumarins,
 4-Hydroxypyrone and 4-Hydroxy-1-methylquinolinone With Chalcone
 Derivatives in Aqueous Media
;
_journal_name_full 'RSC Adv.'
_journal_paper_doi 10.1039/C5RA08776G
_journal_year 2015
_chemical_formula_sum 'C25 H18 N2 O4'
_chemical_formula_weight 410.41
_chemical_name_systematic
; 
 ? 
;
_space_group_IT_number 2
_symmetry_space_group_name_Hall '-P 1'
_symmetry_space_group_name_H-M 'P -1'
_atom_sites_solution_hydrogens geom
_atom_sites_solution_primary direct
_atom_sites_solution_secondary difmap
_audit_creation_method SHELXL-97
_audit_update_record
;
2015-05-02 deposited with the CCDC.
2015-06-25 downloaded from the CCDC.
;
_cell_angle_alpha 78.303(2)
_cell_angle_beta 80.056(2)
_cell_angle_gamma 75.760(2)
_cell_formula_units_Z 2
_cell_length_a 7.9732(6)
_cell_length_b 11.0621(8)
_cell_length_c 11.7442(8)
_cell_measurement_temperature 296(2)
_cell_volume 974.90(12)
_computing_structure_refinement 'SHELXL-97 (Sheldrick, 2008)'
_computing_structure_solution 'SHELXS-97 (Sheldrick, 2008)'
_diffrn_ambient_temperature 296(2)
_diffrn_measured_fraction_theta_full 0.965
_diffrn_measured_fraction_theta_max 0.965
_diffrn_radiation_monochromator graphite
_diffrn_radiation_source 'fine-focus sealed tube'
_diffrn_radiation_type MoK\a
_diffrn_radiation_wavelength 0.71073
_diffrn_reflns_av_R_equivalents 0.0166
_diffrn_reflns_av_sigmaI/netI 0.0177
_diffrn_reflns_limit_h_max 9
_diffrn_reflns_limit_h_min -9
_diffrn_reflns_limit_k_max 13
_diffrn_reflns_limit_k_min -13
_diffrn_reflns_limit_l_max 13
_diffrn_reflns_limit_l_min -14
_diffrn_reflns_number 11951
_diffrn_reflns_theta_full 26.47
_diffrn_reflns_theta_max 26.47
_diffrn_reflns_theta_min 1.79
_exptl_absorpt_coefficient_mu 0.096
_exptl_crystal_density_diffrn 1.398
_exptl_crystal_density_method 'not measured'
_exptl_crystal_F_000 428
_refine_diff_density_max 0.187
_refine_diff_density_min -0.195
_refine_diff_density_rms 0.036
_refine_ls_extinction_method none
_refine_ls_goodness_of_fit_ref 1.037
_refine_ls_hydrogen_treatment mixed
_refine_ls_matrix_type full
_refine_ls_number_parameters 281
_refine_ls_number_reflns 3872
_refine_ls_number_restraints 0
_refine_ls_restrained_S_all 1.037
_refine_ls_R_factor_all 0.0515
_refine_ls_R_factor_gt 0.0422
_refine_ls_shift/su_max 0.008
_refine_ls_shift/su_mean 0.001
_refine_ls_structure_factor_coef Fsqd
_refine_ls_weighting_details 'calc w=1/[\s^2^(Fo^2^)+(0.0761P)^2^+0.1625P] where P=(Fo^2^+2Fc^2^)/3'
_refine_ls_weighting_scheme calc
_refine_ls_wR_factor_gt 0.1258
_refine_ls_wR_factor_ref 0.1348
_reflns_number_gt 3151
_reflns_number_total 3872
_reflns_threshold_expression >2sigma(I)
_cod_data_source_file c5ra08776g1.cif
_cod_data_source_block nk_ard_n_met_0m
_cod_database_code 7220907

loop_
_symmetry_equiv_pos_as_xyz
'x, y, z'
'-x, -y, -z'

loop_
_atom_site_label
_atom_site_type_symbol
_atom_site_fract_x
_atom_site_fract_y
_atom_site_fract_z
_atom_site_U_iso_or_equiv
_atom_site_adp_type
_atom_site_occupancy
_atom_site_symmetry_multiplicity
_atom_site_calc_flag
_atom_site_refinement_flags
O1 O 0.86720(18) -0.15089(12) 1.04093(11) 0.0708(4) Uani 1 1 d .
O2 O 0.7153(2) -0.26346(13) 0.99095(14) 0.0961(5) Uani 1 1 d .
O3 O 0.64812(13) 0.50560(9) 0.60979(9) 0.0473(3) Uani 1 1 d .
O4 O 1.04883(16) 0.10954(10) 0.64933(10) 0.0639(3) Uani 1 1 d .
N1 N 1.04529(17) 0.23736(12) 0.47082(11) 0.0494(3) Uani 1 1 d .
N2 N 0.7611(2) -0.16388(12) 0.98287(12) 0.0570(4) Uani 1 1 d .
C1 C 0.9871(2) 0.49600(19) 0.21736(14) 0.0629(5) Uani 1 1 d .
H1 H 1.0321 0.5134 0.1388 0.075 Uiso 1 1 calc R
C2 C 1.0522(2) 0.38127(18) 0.28273(14) 0.0573(4) Uani 1 1 d .
H2 H 1.1413 0.3227 0.2487 0.069 Uiso 1 1 calc R
C3 C 0.98369(19) 0.35265(14) 0.40131(13) 0.0444(3) Uani 1 1 d .
C9 C 0.98334(19) 0.20872(13) 0.58873(13) 0.0455(3) Uani 1 1 d .
C8 C 0.83903(17) 0.30084(12) 0.63698(12) 0.0384(3) Uani 1 1 d .
C13 C 0.76924(18) 0.27020(12) 0.76463(12) 0.0388(3) Uani 1 1 d .
H9 H 0.8655 0.2557 0.8110 0.047 Uiso 1 1 calc R
C14 C 0.69369(17) 0.15191(12) 0.79232(11) 0.0384(3) Uani 1 1 d .
C15 C 0.75976(17) 0.04988(12) 0.87407(12) 0.0402(3) Uani 1 1 d .
H10 H 0.8515 0.0519 0.9124 0.048 Uiso 1 1 calc R
C16 C 0.68690(18) -0.05493(13) 0.89760(12) 0.0430(3) Uani 1 1 d .
C17 C 0.5492(2) -0.06244(14) 0.84529(14) 0.0503(4) Uani 1 1 d .
H11 H 0.5030 -0.1345 0.8631 0.060 Uiso 1 1 calc R
C18 C 0.4817(2) 0.04070(15) 0.76535(15) 0.0544(4) Uani 1 1 d .
H12 H 0.3871 0.0395 0.7294 0.065 Uiso 1 1 calc R
C19 C 0.55503(19) 0.14561(14) 0.73902(13) 0.0481(4) Uani 1 1 d .
H13 H 0.5100 0.2138 0.6840 0.058 Uiso 1 1 calc R
C12 C 0.63235(18) 0.38170(13) 0.79944(12) 0.0421(3) Uani 1 1 d .
H8 H 0.5821 0.3758 0.8774 0.051 Uiso 1 1 calc R
C11 C 0.57829(18) 0.48753(12) 0.72715(12) 0.0398(3) Uani 1 1 d .
C7 C 0.77920(17) 0.41208(13) 0.56980(12) 0.0386(3) Uani 1 1 d .
C10 C 1.1829(3) 0.14059(19) 0.42042(18) 0.0745(6) Uani 1 1 d .
H5 H 1.2107 0.0679 0.4799 0.112 Uiso 1 1 calc R
H6 H 1.2851 0.1742 0.3908 0.112 Uiso 1 1 calc R
H7 H 1.1428 0.1164 0.3576 0.112 Uiso 1 1 calc R
C6 C 0.8567(2) 0.58630(18) 0.26530(15) 0.0617(5) Uani 1 1 d .
H4 H 0.8156 0.6638 0.2198 0.074 Uiso 1 1 calc R
C5 C 0.7889(2) 0.56026(15) 0.38056(14) 0.0499(4) Uani 1 1 d .
H3 H 0.7014 0.6207 0.4134 0.060 Uiso 1 1 calc R
C4 C 0.84980(18) 0.44355(13) 0.44964(12) 0.0410(3) Uani 1 1 d .
C20 C 0.44429(18) 0.60043(13) 0.75481(14) 0.0434(3) Uani 1 1 d .
C21 C 0.4024(2) 0.70490(14) 0.66822(15) 0.0527(4) Uani 1 1 d .
H14 H 0.4589 0.7042 0.5921 0.063 Uiso 1 1 calc R
C22 C 0.2761(2) 0.81077(15) 0.69489(18) 0.0612(5) Uani 1 1 d .
H15 H 0.2484 0.8800 0.6363 0.073 Uiso 1 1 calc R
C23 C 0.1926(2) 0.81349(16) 0.80668(19) 0.0643(5) Uani 1 1 d .
H16 H 0.1098 0.8849 0.8243 0.077 Uiso 1 1 calc R
C24 C 0.2314(2) 0.71057(18) 0.89267(18) 0.0646(5) Uani 1 1 d .
H17 H 0.1739 0.7122 0.9685 0.078 Uiso 1 1 calc R
C25 C 0.3555(2) 0.60433(16) 0.86753(15) 0.0556(4) Uani 1 1 d .
H18 H 0.3799 0.5349 0.9265 0.067 Uiso 1 1 calc R

loop_
_atom_site_aniso_label
_atom_site_aniso_U_11
_atom_site_aniso_U_22
_atom_site_aniso_U_33
_atom_site_aniso_U_23
_atom_site_aniso_U_13
_atom_site_aniso_U_12
O1 0.0737(8) 0.0651(8) 0.0602(8) 0.0168(6) -0.0179(6) -0.0060(6)
O2 0.1429(15) 0.0488(8) 0.0935(11) 0.0222(7) -0.0275(10) -0.0348(9)
O3 0.0508(6) 0.0374(5) 0.0446(6) -0.0004(4) -0.0076(4) 0.0034(4)
O4 0.0649(7) 0.0441(6) 0.0618(7) 0.0013(5) 0.0028(6) 0.0115(5)
N1 0.0490(7) 0.0459(7) 0.0480(7) -0.0103(5) 0.0030(5) -0.0052(6)
N2 0.0675(9) 0.0429(7) 0.0468(7) 0.0067(6) 0.0049(7) -0.0063(6)
C1 0.0739(11) 0.0848(13) 0.0373(8) 0.0026(8) -0.0066(7) -0.0419(10)
C2 0.0595(9) 0.0727(11) 0.0446(8) -0.0127(8) 0.0020(7) -0.0274(8)
C3 0.0474(8) 0.0485(8) 0.0413(7) -0.0060(6) -0.0059(6) -0.0190(6)
C9 0.0454(8) 0.0379(7) 0.0479(8) -0.0041(6) -0.0028(6) -0.0039(6)
C8 0.0394(7) 0.0350(7) 0.0392(7) -0.0036(5) -0.0056(5) -0.0070(5)
C13 0.0408(7) 0.0329(7) 0.0389(7) -0.0022(5) -0.0078(5) -0.0024(5)
C14 0.0389(7) 0.0343(7) 0.0366(7) -0.0047(5) -0.0012(5) -0.0013(5)
C15 0.0394(7) 0.0385(7) 0.0360(7) -0.0030(5) -0.0016(5) -0.0009(5)
C16 0.0459(7) 0.0362(7) 0.0372(7) -0.0013(5) 0.0051(6) -0.0022(6)
C17 0.0523(8) 0.0421(8) 0.0530(9) -0.0063(6) 0.0042(7) -0.0130(7)
C18 0.0487(8) 0.0512(9) 0.0645(10) -0.0090(7) -0.0120(7) -0.0104(7)
C19 0.0488(8) 0.0391(8) 0.0517(8) 0.0001(6) -0.0142(6) -0.0019(6)
C12 0.0469(7) 0.0354(7) 0.0409(7) -0.0068(6) -0.0031(6) -0.0047(6)
C11 0.0398(7) 0.0349(7) 0.0449(8) -0.0074(6) -0.0072(6) -0.0068(6)
C7 0.0386(7) 0.0351(7) 0.0424(7) -0.0047(5) -0.0087(5) -0.0076(5)
C10 0.0739(12) 0.0674(12) 0.0650(11) -0.0154(9) 0.0152(9) 0.0038(9)
C6 0.0711(11) 0.0670(11) 0.0490(9) 0.0112(8) -0.0181(8) -0.0286(9)
C5 0.0552(9) 0.0472(8) 0.0477(8) 0.0040(6) -0.0155(7) -0.0158(7)
C4 0.0435(7) 0.0428(8) 0.0400(7) -0.0022(6) -0.0108(6) -0.0155(6)
C20 0.0392(7) 0.0335(7) 0.0600(9) -0.0109(6) -0.0123(6) -0.0060(6)
C21 0.0543(9) 0.0372(8) 0.0653(10) -0.0070(7) -0.0119(7) -0.0063(7)
C22 0.0569(9) 0.0350(8) 0.0902(13) -0.0083(8) -0.0202(9) -0.0015(7)
C23 0.0487(9) 0.0475(9) 0.0984(14) -0.0289(9) -0.0119(9) 0.0014(7)
C24 0.0536(9) 0.0620(11) 0.0764(12) -0.0271(9) -0.0034(8) 0.0001(8)
C25 0.0516(9) 0.0502(9) 0.0605(10) -0.0142(7) -0.0072(7) 0.0013(7)

loop_
_atom_type_symbol
_atom_type_description
_atom_type_scat_dispersion_real
_atom_type_scat_dispersion_imag
_atom_type_scat_source
C C 0.0033 0.0016 'International Tables Vol C Tables 4.2.6.8 and 6.1.1.4'
H H 0.0000 0.0000 'International Tables Vol C Tables 4.2.6.8 and 6.1.1.4'
N N 0.0061 0.0033 'International Tables Vol C Tables 4.2.6.8 and 6.1.1.4'
O O 0.0106 0.0060 'International Tables Vol C Tables 4.2.6.8 and 6.1.1.4'

loop_
_geom_angle_atom_site_label_1
_geom_angle_atom_site_label_2
_geom_angle_atom_site_label_3
_geom_angle
C7 O3 C11 118.51(10)
C9 N1 C3 122.75(12)
C9 N1 C10 117.09(13)
C3 N1 C10 120.16(13)
O1 N2 O2 123.29(15)
O1 N2 C16 118.44(13)
O2 N2 C16 118.26(16)
C2 C1 C6 121.76(15)
C2 C1 H1 119.1
C6 C1 H1 119.1
C1 C2 C3 119.84(16)
C1 C2 H2 120.1
C3 C2 H2 120.1
N1 C3 C4 119.74(12)
N1 C3 C2 121.81(14)
C4 C3 C2 118.45(14)
O4 C9 N1 120.97(13)
O4 C9 C8 121.83(13)
N1 C9 C8 117.19(12)
C7 C8 C9 119.92(12)
C7 C8 C13 122.26(12)
C9 C8 C13 117.71(11)
C12 C13 C8 109.28(11)
C12 C13 C14 110.00(11)
C8 C13 C14 112.73(11)
C12 C13 H9 108.2
C8 C13 H9 108.2
C14 C13 H9 108.2
C19 C14 C15 118.63(13)
C19 C14 C13 120.91(12)
C15 C14 C13 120.44(12)
C16 C15 C14 118.76(13)
C16 C15 H10 120.6
C14 C15 H10 120.6
C17 C16 C15 123.20(13)
C17 C16 N2 118.67(13)
C15 C16 N2 118.13(14)
C16 C17 C18 117.78(14)
C16 C17 H11 121.1
C18 C17 H11 121.1
C19 C18 C17 119.85(15)
C19 C18 H12 120.1
C17 C18 H12 120.1
C18 C19 C14 121.77(13)
C18 C19 H13 119.1
C14 C19 H13 119.1
C11 C12 C13 124.76(12)
C11 C12 H8 117.6
C13 C12 H8 117.6
C12 C11 O3 121.59(12)
C12 C11 C20 127.77(13)
O3 C11 C20 110.63(11)
C8 C7 O3 123.51(12)
C8 C7 C4 122.44(13)
O3 C7 C4 114.04(11)
N1 C10 H5 109.5
N1 C10 H6 109.5
H5 C10 H6 109.5
N1 C10 H7 109.5
H5 C10 H7 109.5
H6 C10 H7 109.5
C5 C6 C1 119.20(16)
C5 C6 H4 120.4
C1 C6 H4 120.4
C6 C5 C4 120.75(16)
C6 C5 H3 119.6
C4 C5 H3 119.6
C5 C4 C3 119.98(13)
C5 C4 C7 122.24(13)
C3 C4 C7 117.78(13)
C21 C20 C25 118.22(14)
C21 C20 C11 120.69(14)
C25 C20 C11 121.09(13)
C20 C21 C22 120.37(16)
C20 C21 H14 119.8
C22 C21 H14 119.8
C23 C22 C21 120.46(16)
C23 C22 H15 119.8
C21 C22 H15 119.8
C22 C23 C24 119.76(15)
C22 C23 H16 120.1
C24 C23 H16 120.1
C23 C24 C25 120.53(17)
C23 C24 H17 119.7
C25 C24 H17 119.7
C24 C25 C20 120.65(16)
C24 C25 H18 119.7
C20 C25 H18 119.7

loop_
_geom_bond_atom_site_label_1
_geom_bond_atom_site_label_2
_geom_bond_distance
O1 N2 1.2244(19)
O2 N2 1.2246(19)
O3 C7 1.3707(17)
O3 C11 1.3883(17)
O4 C9 1.2299(17)
N1 C9 1.3874(19)
N1 C3 1.3936(19)
N1 C10 1.468(2)
N2 C16 1.4731(19)
C1 C2 1.374(3)
C1 C6 1.382(3)
C1 H1 0.9300
C2 C3 1.408(2)
C2 H2 0.9300
C3 C4 1.402(2)
C9 C8 1.4545(19)
C8 C7 1.3461(18)
C8 C13 1.5069(18)
C13 C12 1.5060(18)
C13 C14 1.5259(19)
C13 H9 0.9800
C14 C19 1.383(2)
C14 C15 1.3841(18)
C15 C16 1.380(2)
C15 H10 0.9300
C16 C17 1.374(2)
C17 C18 1.382(2)
C17 H11 0.9300
C18 C19 1.382(2)
C18 H12 0.9300
C19 H13 0.9300
C12 C11 1.3237(19)
C12 H8 0.9300
C11 C20 1.4815(19)
C7 C4 1.433(2)
C10 H5 0.9600
C10 H6 0.9600
C10 H7 0.9600
C6 C5 1.369(2)
C6 H4 0.9300
C5 C4 1.401(2)
C5 H3 0.9300
C20 C21 1.390(2)
C20 C25 1.393(2)
C21 C22 1.394(2)
C21 H14 0.9300
C22 C23 1.368(3)
C22 H15 0.9300
C23 C24 1.371(3)
C23 H16 0.9300
C24 C25 1.384(2)
C24 H17 0.9300
C25 H18 0.9300
